data_1505335
loop_
_publ_author_name
'Shukla, Ruchi'
'Lindeman, Sergey V.'
'Rathore, Rajendra'

_publ_section_title
;
 Electron transfer prompted ejection of a tightly bound K(+) from the
 ethereal cavity of a hexaarylbenzene-based receptor.
;
_journal_issue 7
_journal_name_full 'Organic letters'
_journal_page_first 1291
_journal_page_last 1294
_journal_paper_doi 10.1021/ol070122x
_journal_volume 9
_journal_year 2007
_chemical_formula_sum 'C92 H100 B K O14'
_chemical_formula_weight 1479.63
_chemical_name_systematic
; 
 ? 
;
_space_group_IT_number 15
_symmetry_cell_setting monoclinic
_symmetry_space_group_name_Hall '-C 2yc'
_symmetry_space_group_name_H-M 'C 1 2/c 1'
_atom_sites_solution_hydrogens difmap
_atom_sites_solution_primary direct
_atom_sites_solution_secondary difmap
_audit_creation_method SHELXL-97
_cell_angle_alpha 90.00
_cell_angle_beta 103.9280(10)
_cell_angle_gamma 90.00
_cell_formula_units_Z 8
_cell_length_a 41.8513(6)
_cell_length_b 20.8606(3)
_cell_length_c 20.4544(3)
_cell_measurement_reflns_used 9172
_cell_measurement_temperature 100(2)
_cell_measurement_theta_max 31
_cell_measurement_theta_min 2
_cell_volume 17332.5(4)
_computing_cell_refinement 'SAINT v7.23A (Bruker, 2005)'
_computing_data_collection 'APEX2 v2.0-2 (Bruker, 2005)'
_computing_data_reduction 'SADABS-2004/1 (Bruker, 2005)'
_computing_molecular_graphics 'XP v5.1 (Bruker, 1998)'
_computing_publication_material 'XCIF v6.12 (Bruker, 2001)'
_computing_structure_refinement 'SHELXL-97 v.97-2 (Sheldrick, 1993-1997)'
_computing_structure_solution 'XS/SHELXTL v6.12 (Bruker, 2001)'
_diffrn_ambient_temperature 100(2)
_diffrn_measured_fraction_theta_full 0.984
_diffrn_measured_fraction_theta_max 0.984
_diffrn_measurement_device_type 'Bruker APEX2 CCD detector'
_diffrn_measurement_method '\w scans'
_diffrn_radiation_monochromator graphite
_diffrn_radiation_source 'fine-focus sealed tube'
_diffrn_radiation_type CuK\a
_diffrn_radiation_wavelength 1.54178
_diffrn_reflns_av_R_equivalents 0.0154
_diffrn_reflns_av_sigmaI/netI 0.0100
_diffrn_reflns_limit_h_max 46
_diffrn_reflns_limit_h_min -47
_diffrn_reflns_limit_k_max 23
_diffrn_reflns_limit_k_min 0
_diffrn_reflns_limit_l_max 23
_diffrn_reflns_limit_l_min 0
_diffrn_reflns_number 73181
_diffrn_reflns_theta_full 66.58
_diffrn_reflns_theta_max 61.58
_diffrn_reflns_theta_min 2.38
_exptl_absorpt_coefficient_mu 1.017
_exptl_absorpt_correction_T_max 0.7851
_exptl_absorpt_correction_T_min 0.6865
_exptl_absorpt_correction_type multi-scan
_exptl_crystal_colour colorless
_exptl_crystal_density_diffrn 1.134
_exptl_crystal_density_method 'not measured'
_exptl_crystal_description block
_exptl_crystal_F_000 6304
_exptl_crystal_size_max 0.40
_exptl_crystal_size_mid 0.40
_exptl_crystal_size_min 0.25
_refine_diff_density_max 0.986
_refine_diff_density_min -0.482
_refine_diff_density_rms 0.057
_refine_ls_extinction_method none
_refine_ls_goodness_of_fit_ref 1.009
_refine_ls_hydrogen_treatment mixed
_refine_ls_matrix_type full
_refine_ls_number_parameters 1144
_refine_ls_number_reflns 13265
_refine_ls_number_restraints 0
_refine_ls_restrained_S_all 1.009
_refine_ls_R_factor_all 0.0529
_refine_ls_R_factor_gt 0.0515
_refine_ls_shift/su_max 0.001
_refine_ls_shift/su_mean 0.000
_refine_ls_structure_factor_coef Fsqd
_refine_ls_weighting_details 'calc w=1/[\s^2^(Fo^2^)+(0.0825P)^2^+35.4154P] where P=(Fo^2^+2Fc^2^)/3'
_refine_ls_weighting_scheme calc
_refine_ls_wR_factor_gt 0.1411
_refine_ls_wR_factor_ref 0.1424
_reflns_number_gt 12642
_reflns_number_total 13265
_reflns_threshold_expression >2sigma(I)
_cod_data_source_file ol070122xsi20070116_080735.cif
_cod_data_source_block raj4y
_cod_original_sg_symbol_H-M 'C 2/c'
_cod_database_code 1505335

loop_
_symmetry_equiv_pos_as_xyz
'x, y, z'
'-x, y, -z+1/2'
'x+1/2, y+1/2, z'
'-x+1/2, y+1/2, -z+1/2'
'-x, -y, -z'
'x, -y, z-1/2'
'-x+1/2, -y+1/2, -z'
'x+1/2, -y+1/2, z-1/2'

loop_
_atom_site_label
_atom_site_type_symbol
_atom_site_fract_x
_atom_site_fract_y
_atom_site_fract_z
_atom_site_U_iso_or_equiv
_atom_site_adp_type
_atom_site_occupancy
_atom_site_symmetry_multiplicity
_atom_site_calc_flag
_atom_site_refinement_flags
K1 K 0.157893(11) 0.23740(2) 0.23680(2) 0.02565(13) Uani 1 1 d .
O12 O 0.13197(3) 0.13485(7) 0.32265(7) 0.0225(3) Uani 1 1 d .
O15 O 0.02248(4) 0.18451(8) 0.42312(8) 0.0329(4) Uani 1 1 d .
O22 O 0.13732(3) 0.10807(7) 0.18998(7) 0.0229(3) Uani 1 1 d .
O25 O 0.01797(4) -0.00940(7) 0.18427(8) 0.0292(3) Uani 1 1 d .
O32 O 0.14829(3) 0.20953(7) 0.09010(7) 0.0236(3) Uani 1 1 d .
O35 O 0.03860(4) 0.08006(8) -0.05620(8) 0.0373(4) Uani 1 1 d .
O42 O 0.15269(3) 0.34034(7) 0.13692(7) 0.0245(3) Uani 1 1 d .
O45 O 0.05268(5) 0.37781(11) -0.09182(10) 0.0642(6) Uani 1 1 d .
O52 O 0.14934(3) 0.38110(7) 0.27820(7) 0.0251(3) Uani 1 1 d .
O55 O 0.05256(4) 0.53619(7) 0.12265(8) 0.0335(4) Uani 1 1 d .
O62 O 0.14177(3) 0.27288(7) 0.36122(7) 0.0246(3) Uani 1 1 d .
O65 O 0.04438(4) 0.43987(8) 0.39432(8) 0.0363(4) Uani 1 1 d .
C1 C 0.08485(5) 0.22034(10) 0.25047(10) 0.0201(4) Uani 1 1 d .
C2 C 0.08520(5) 0.18684(10) 0.19112(10) 0.0198(4) Uani 1 1 d .
C3 C 0.09001(5) 0.22021(10) 0.13440(10) 0.0201(4) Uani 1 1 d .
C4 C 0.09360(5) 0.28695(10) 0.13655(10) 0.0202(4) Uani 1 1 d .
C5 C 0.09360(5) 0.32064(10) 0.19643(10) 0.0200(4) Uani 1 1 d .
C6 C 0.08932(5) 0.28737(10) 0.25312(10) 0.0200(4) Uani 1 1 d .
C11 C 0.08058(5) 0.18601(9) 0.31172(10) 0.0205(4) Uani 1 1 d .
C12 C 0.10445(5) 0.14410(10) 0.34766(10) 0.0214(4) Uani 1 1 d .
C13 C 0.10015(5) 0.11571(11) 0.40656(11) 0.0262(5) Uani 1 1 d .
H13 H 0.1163 0.0865 0.4301 0.031 Uiso 1 1 calc R
C14 C 0.07276(5) 0.12921(11) 0.43173(11) 0.0287(5) Uani 1 1 d .
C15 C 0.04921(5) 0.17187(11) 0.39616(11) 0.0265(5) Uani 1 1 d .
C16 C 0.05310(5) 0.19907(10) 0.33681(10) 0.0231(4) Uani 1 1 d .
H16 H 0.0366 0.2273 0.3126 0.028 Uiso 1 1 calc R
C17 C 0.15536(5) 0.08817(11) 0.35651(11) 0.0261(5) Uani 1 1 d .
H17A H 0.1445 0.0458 0.3547 0.031 Uiso 1 1 calc R
H17B H 0.1634 0.1004 0.4044 0.031 Uiso 1 1 calc R
C18 C 0.06916(7) 0.09856(16) 0.49645(13) 0.0411(6) Uani 1 1 d .
H18A H 0.0892(9) 0.0783(16) 0.5215(17) 0.062(9) Uiso 1 1 d .
H18B H 0.0620(10) 0.128(2) 0.524(2) 0.081(12) Uiso 1 1 d .
H18C H 0.0513(10) 0.0658(19) 0.4890(19) 0.078(11) Uiso 1 1 d .
C19 C 0.00360(6) 0.23987(12) 0.39839(14) 0.0391(6) Uani 1 1 d .
H19A H -0.0145 0.2441 0.4207 0.059 Uiso 1 1 calc R
H19B H -0.0053 0.2357 0.3497 0.059 Uiso 1 1 calc R
H19C H 0.0177 0.2780 0.4077 0.059 Uiso 1 1 calc R
C21 C 0.08140(5) 0.11551(10) 0.18889(10) 0.0205(4) Uani 1 1 d .
C22 C 0.10820(5) 0.07637(10) 0.18827(10) 0.0224(4) Uani 1 1 d .
C23 C 0.10438(5) 0.01010(10) 0.18600(10) 0.0259(5) Uani 1 1 d .
H23 H 0.1227 -0.0163 0.1850 0.031 Uiso 1 1 calc R
C24 C 0.07420(6) -0.01839(10) 0.18521(11) 0.0266(5) Uani 1 1 d .
C25 C 0.04726(5) 0.02115(10) 0.18515(10) 0.0247(5) Uani 1 1 d .
C26 C 0.05093(5) 0.08744(10) 0.18709(10) 0.0230(4) Uani 1 1 d .
H26 H 0.0325 0.1139 0.1872 0.028 Uiso 1 1 calc R
C27 C 0.16666(5) 0.07138(11) 0.19413(11) 0.0266(5) Uani 1 1 d .
H27A H 0.1838 0.0999 0.1842 0.032 Uiso 1 1 calc R
H27B H 0.1620 0.0377 0.1590 0.032 Uiso 1 1 calc R
C28 C 0.07093(7) -0.09034(11) 0.18559(14) 0.0352(5) Uani 1 1 d .
H28A H 0.0912(8) -0.1114(15) 0.1801(15) 0.048(8) Uiso 1 1 d .
H28B H 0.0671(8) -0.1063(17) 0.2259(19) 0.067(10) Uiso 1 1 d .
H28C H 0.0535(8) -0.1051(14) 0.1491(16) 0.048(8) Uiso 1 1 d .
C29 C -0.01137(5) 0.02790(11) 0.16416(12) 0.0304(5) Uani 1 1 d .
H29A H -0.0305 0.0012 0.1655 0.046 Uiso 1 1 calc R
H29B H -0.0135 0.0438 0.1182 0.046 Uiso 1 1 calc R
H29C H -0.0103 0.0643 0.1949 0.046 Uiso 1 1 calc R
C31 C 0.09179(5) 0.18328(9) 0.07267(10) 0.0208(4) Uani 1 1 d .
C32 C 0.12123(5) 0.17781(10) 0.05188(10) 0.0216(4) Uani 1 1 d .
C33 C 0.12204(5) 0.14045(10) -0.00417(11) 0.0260(5) Uani 1 1 d .
H33 H 0.1420 0.1372 -0.0183 0.031 Uiso 1 1 calc R
C34 C 0.09430(5) 0.10773(11) -0.04004(11) 0.0280(5) Uani 1 1 d .
C35 C 0.06518(5) 0.11357(11) -0.01891(11) 0.0271(5) Uani 1 1 d .
C36 C 0.06411(5) 0.15074(10) 0.03669(10) 0.0235(4) Uani 1 1 d .
H36 H 0.0441 0.1541 0.0505 0.028 Uiso 1 1 calc R
C37 C 0.17805(5) 0.20521(11) 0.06674(11) 0.0272(5) Uani 1 1 d .
H37A H 0.1736 0.2194 0.0192 0.033 Uiso 1 1 calc R
H37B H 0.1855 0.1600 0.0688 0.033 Uiso 1 1 calc R
C38 C 0.09553(7) 0.06689(14) -0.10002(14) 0.0381(6) Uani 1 1 d .
H38A H 0.0870(7) 0.0242(14) -0.0959(13) 0.038(7) Uiso 1 1 d .
H38B H 0.0803(8) 0.0817(15) -0.1422(17) 0.053(9) Uiso 1 1 d .
H38C H 0.1176(8) 0.0657(14) -0.1058(15) 0.050(8) Uiso 1 1 d .
C39 C 0.00909(6) 0.08307(15) -0.03349(14) 0.0448(7) Uani 1 1 d .
H39A H -0.0080 0.0576 -0.0635 0.067 Uiso 1 1 calc R
H39B H 0.0018 0.1278 -0.0337 0.067 Uiso 1 1 calc R
H39C H 0.0131 0.0659 0.0124 0.067 Uiso 1 1 calc R
C41 C 0.09851(5) 0.32314(10) 0.07684(10) 0.0225(4) Uani 1 1 d .
C42 C 0.12869(5) 0.35210(10) 0.07886(10) 0.0235(4) Uani 1 1 d .
C43 C 0.13260(6) 0.39034(10) 0.02576(11) 0.0283(5) Uani 1 1 d .
H43 H 0.1531 0.4109 0.0283 0.034 Uiso 1 1 calc R
C44 C 0.10697(6) 0.39900(11) -0.03122(12) 0.0342(5) Uani 1 1 d .
C45 C 0.07707(6) 0.36825(12) -0.03367(12) 0.0375(6) Uani 1 1 d .
C46 C 0.07296(6) 0.33088(11) 0.01982(11) 0.0292(5) Uani 1 1 d .
H46 H 0.0524 0.3104 0.0174 0.035 Uiso 1 1 calc R
C47 C 0.18590(5) 0.35932(11) 0.13873(12) 0.0303(5) Uani 1 1 d .
H47A H 0.1991 0.3570 0.1859 0.036 Uiso 1 1 calc R
H47B H 0.1858 0.4045 0.1240 0.036 Uiso 1 1 calc R
C48 C 0.11141(8) 0.44009(14) -0.08937(15) 0.0455(7) Uani 1 1 d .
H48A H 0.1342(8) 0.4613(16) -0.0781(16) 0.058(9) Uiso 1 1 d .
H48B H 0.0938(8) 0.4749(16) -0.0998(16) 0.056(9) Uiso 1 1 d .
H48C H 0.1080(7) 0.4157(15) -0.1337(16) 0.051(8) Uiso 1 1 d .
C49 C 0.02245(11) 0.3452(2) -0.0954(2) 0.113(2) Uani 1 1 d .
H49A H 0.0070 0.3549 -0.1385 0.170 Uiso 1 1 calc R
H49B H 0.0131 0.3592 -0.0583 0.170 Uiso 1 1 calc R
H49C H 0.0265 0.2989 -0.0920 0.170 Uiso 1 1 calc R
C51 C 0.09804(5) 0.39172(10) 0.19953(10) 0.0212(4) Uani 1 1 d .
C52 C 0.12538(5) 0.42116(10) 0.24147(10) 0.0232(4) Uani 1 1 d .
C53 C 0.12737(6) 0.48794(11) 0.24391(11) 0.0289(5) Uani 1 1 d .
H53 H 0.1459 0.5077 0.2730 0.035 Uiso 1 1 calc R
C54 C 0.10291(6) 0.52622(11) 0.20474(11) 0.0308(5) Uani 1 1 d .
C55 C 0.07614(5) 0.49643(10) 0.16170(11) 0.0265(5) Uani 1 1 d .
C56 C 0.07382(5) 0.43018(10) 0.15981(10) 0.0237(4) Uani 1 1 d .
H56 H 0.0553 0.4106 0.1307 0.028 Uiso 1 1 calc R
C57 C 0.17697(6) 0.41108(11) 0.32333(12) 0.0325(5) Uani 1 1 d .
H57A H 0.1691 0.4382 0.3559 0.039 Uiso 1 1 calc R
H57B H 0.1885 0.4391 0.2974 0.039 Uiso 1 1 calc R
C58 C 0.10561(9) 0.59828(12) 0.20799(15) 0.0470(7) Uani 1 1 d .
H58A H 0.1015(8) 0.6169(16) 0.1657(17) 0.054(9) Uiso 1 1 d .
H58B H 0.1271(8) 0.6100(16) 0.2412(17) 0.061(9) Uiso 1 1 d .
H58C H 0.0879(10) 0.614(2) 0.223(2) 0.083(13) Uiso 1 1 d .
C59 C 0.03175(6) 0.50788(12) 0.06448(13) 0.0365(6) Uani 1 1 d .
H59A H 0.0162 0.5400 0.0405 0.055 Uiso 1 1 calc R
H59B H 0.0196 0.4722 0.0781 0.055 Uiso 1 1 calc R
H59C H 0.0452 0.4919 0.0347 0.055 Uiso 1 1 calc R
C61 C 0.09079(5) 0.32211(10) 0.31782(10) 0.0220(4) Uani 1 1 d .
C62 C 0.11706(5) 0.31145(10) 0.37311(11) 0.0227(4) Uani 1 1 d .
C63 C 0.11711(5) 0.33879(11) 0.43526(11) 0.0264(5) Uani 1 1 d .
H63 H 0.1344 0.3287 0.4734 0.032 Uiso 1 1 calc R
C64 C 0.09221(6) 0.38071(11) 0.44232(11) 0.0290(5) Uani 1 1 d .
C65 C 0.06724(5) 0.39496(10) 0.38549(11) 0.0267(5) Uani 1 1 d .
C66 C 0.06616(5) 0.36477(10) 0.32425(11) 0.0243(4) Uani 1 1 d .
H66 H 0.0484 0.3734 0.2865 0.029 Uiso 1 1 calc R
C67 C 0.17203(5) 0.26856(11) 0.41170(12) 0.0303(5) Uani 1 1 d .
H67A H 0.1856 0.2340 0.3990 0.036 Uiso 1 1 calc R
H67B H 0.1670 0.2561 0.4549 0.036 Uiso 1 1 calc R
C68 C 0.09265(7) 0.41091(14) 0.50946(13) 0.0378(6) Uani 1 1 d .
H68A H 0.0729(7) 0.4024(14) 0.5230(14) 0.045(8) Uiso 1 1 d .
H68B H 0.0945(7) 0.4579(16) 0.5093(14) 0.046(8) Uiso 1 1 d .
H68C H 0.1120(8) 0.3971(15) 0.5473(16) 0.054(8) Uiso 1 1 d .
C69 C 0.02488(8) 0.46813(16) 0.33474(14) 0.0539(8) Uani 1 1 d .
H69A H 0.0096 0.4991 0.3467 0.081 Uiso 1 1 calc R
H69B H 0.0124 0.4347 0.3059 0.081 Uiso 1 1 calc R
H69C H 0.0392 0.4902 0.3105 0.081 Uiso 1 1 calc R
C71 C 0.18436(5) 0.08344(11) 0.32384(11) 0.0259(5) Uani 1 1 d .
H71A H 0.2037 0.0683 0.3584 0.031 Uiso 1 1 calc R
H71B H 0.1895 0.1271 0.3104 0.031 Uiso 1 1 calc R
C72 C 0.18023(5) 0.03966(11) 0.26208(11) 0.0289(5) Uani 1 1 d .
H72A H 0.2019 0.0208 0.2621 0.035 Uiso 1 1 calc R
H72B H 0.1654 0.0039 0.2670 0.035 Uiso 1 1 calc R
C73 C 0.20488(5) 0.24644(11) 0.10938(12) 0.0283(5) Uani 1 1 d .
H73A H 0.2263 0.2311 0.1032 0.034 Uiso 1 1 calc R
H73B H 0.2049 0.2397 0.1573 0.034 Uiso 1 1 calc R
C74 C 0.20245(6) 0.31884(11) 0.09498(13) 0.0326(5) Uani 1 1 d .
H74A H 0.2250 0.3355 0.0996 0.039 Uiso 1 1 calc R
H74B H 0.1904 0.3250 0.0475 0.039 Uiso 1 1 calc R
C75 C 0.20072(5) 0.36121(12) 0.36107(12) 0.0322(5) Uani 1 1 d .
H75A H 0.2227 0.3815 0.3760 0.039 Uiso 1 1 calc R
H75B H 0.2027 0.3268 0.3290 0.039 Uiso 1 1 calc R
C76 C 0.19227(6) 0.33001(12) 0.42268(12) 0.0322(5) Uani 1 1 d .
H76A H 0.2132 0.3208 0.4560 0.039 Uiso 1 1 calc R
H76B H 0.1802 0.3620 0.4433 0.039 Uiso 1 1 calc R
B1 B 0.26037(6) 0.45885(12) 0.00471(12) 0.0250(5) Uani 1 1 d .
C1A C 0.23538(5) 0.48708(10) 0.04942(11) 0.0254(5) Uani 1 1 d .
C2A C 0.24263(5) 0.48433(10) 0.11998(11) 0.0274(5) Uani 1 1 d .
H2A H 0.2621 0.4628 0.1430 0.033 Uiso 1 1 calc R
C3A C 0.22262(6) 0.51172(11) 0.15792(13) 0.0329(5) Uani 1 1 d .
H3A H 0.2288 0.5090 0.2057 0.039 Uiso 1 1 calc R
C4A C 0.19391(6) 0.54277(11) 0.12641(14) 0.0378(6) Uani 1 1 d .
H4A H 0.1801 0.5613 0.1520 0.045 Uiso 1 1 calc R
C5A C 0.18563(6) 0.54642(11) 0.05678(14) 0.0385(6) Uani 1 1 d .
H5A H 0.1659 0.5675 0.0342 0.046 Uiso 1 1 calc R
C6A C 0.20605(6) 0.51933(11) 0.01965(12) 0.0310(5) Uani 1 1 d .
H6A H 0.1998 0.5228 -0.0280 0.037 Uiso 1 1 calc R
C1B C 0.28264(5) 0.40091(10) 0.04828(10) 0.0242(5) Uani 1 1 d .
C2B C 0.31041(5) 0.41356(11) 0.10067(11) 0.0276(5) Uani 1 1 d .
H2B H 0.3180 0.4565 0.1076 0.033 Uiso 1 1 calc R
C3B C 0.32736(6) 0.36618(12) 0.14285(11) 0.0310(5) Uani 1 1 d .
H3B H 0.3459 0.3772 0.1780 0.037 Uiso 1 1 calc R
C4B C 0.31725(6) 0.30283(11) 0.13372(11) 0.0306(5) Uani 1 1 d .
H4B H 0.3286 0.2702 0.1627 0.037 Uiso 1 1 calc R
C5B C 0.29039(5) 0.28783(11) 0.08161(11) 0.0282(5) Uani 1 1 d .
H5B H 0.2834 0.2446 0.0742 0.034 Uiso 1 1 calc R
C6B C 0.27364(5) 0.33608(10) 0.04005(11) 0.0252(5) Uani 1 1 d .
H6B H 0.2553 0.3246 0.0046 0.030 Uiso 1 1 calc R
C1C C 0.23950(5) 0.42967(10) -0.06855(11) 0.0261(5) Uani 1 1 d .
C2C C 0.25303(6) 0.42546(11) -0.12481(12) 0.0317(5) Uani 1 1 d .
H2C H 0.2741 0.4436 -0.1219 0.038 Uiso 1 1 calc R
C3C C 0.23701(6) 0.39598(12) -0.18438(12) 0.0358(5) Uani 1 1 d .
H3C H 0.2475 0.3932 -0.2206 0.043 Uiso 1 1 calc R
C4C C 0.20574(6) 0.37053(12) -0.19159(12) 0.0365(6) Uani 1 1 d .
H4C H 0.1946 0.3506 -0.2325 0.044 Uiso 1 1 calc R
C5C C 0.19123(6) 0.37480(11) -0.13785(12) 0.0347(5) Uani 1 1 d .
H5C H 0.1697 0.3584 -0.1420 0.042 Uiso 1 1 calc R
C6C C 0.20797(5) 0.40304(11) -0.07765(11) 0.0290(5) Uani 1 1 d .
H6C H 0.1976 0.4043 -0.0412 0.035 Uiso 1 1 calc R
C1D C 0.28414(5) 0.51756(11) -0.00999(10) 0.0261(5) Uani 1 1 d .
C2D C 0.27478(6) 0.58223(11) -0.01184(11) 0.0302(5) Uani 1 1 d .
H2D H 0.2549 0.5932 0.0001 0.036 Uiso 1 1 calc R
C3D C 0.29352(6) 0.63108(12) -0.03050(12) 0.0388(6) Uani 1 1 d .
H3D H 0.2862 0.6743 -0.0312 0.047 Uiso 1 1 calc R
C4D C 0.32267(7) 0.61700(13) -0.04795(12) 0.0421(6) Uani 1 1 d .
H4D H 0.3353 0.6501 -0.0614 0.051 Uiso 1 1 calc R
C5D C 0.33317(6) 0.55379(14) -0.04556(12) 0.0392(6) Uani 1 1 d .
H5D H 0.3533 0.5434 -0.0569 0.047 Uiso 1 1 calc R
C6D C 0.31426(6) 0.50542(12) -0.02660(11) 0.0320(5) Uani 1 1 d .
H6D H 0.3220 0.4625 -0.0248 0.038 Uiso 1 1 calc R
O1S O 0.22701(4) 0.22302(9) 0.29308(10) 0.0393(4) Uani 1 1 d .
C1S C 0.24900(7) 0.20140(16) 0.35381(17) 0.0511(7) Uani 1 1 d .
H1OS H 0.2365(9) 0.2476(17) 0.2717(18) 0.058(10) Uiso 1 1 d .
H1SA H 0.2616(11) 0.234(2) 0.378(2) 0.091(13) Uiso 1 1 d .
H1SB H 0.2646(12) 0.167(3) 0.352(2) 0.114(16) Uiso 1 1 d .
H1SC H 0.2358(12) 0.179(2) 0.384(2) 0.108(15) Uiso 1 1 d .
O2S O 0.26863(6) 0.30196(13) 0.24390(17) 0.0885(9) Uani 1 1 d .
C2S C 0.27480(8) 0.36473(16) 0.26795(17) 0.0504(7) Uani 1 1 d .
H2SA H 0.2740(15) 0.360(3) 0.313(3) 0.15(2) Uiso 1 1 d .
H2SB H 0.2943(14) 0.382(3) 0.265(3) 0.122(17) Uiso 1 1 d .
H2SC H 0.2566(13) 0.393(2) 0.244(3) 0.121(17) Uiso 1 1 d .
O3S O 0.05802(16) -0.2500(2) 0.1427(3) 0.190(4) Uani 0.907(10) 1 d P
C3S C 0.05069(13) -0.2710(3) 0.0786(3) 0.106(2) Uani 0.907(10) 1 d P
O4S O 0.03656(15) -0.3170(3) 0.2509(3) 0.051(2) Uiso 0.318(6) 1 d P
C4S C 0.0297(2) -0.3844(4) 0.2513(4) 0.042(2) Uiso 0.318(6) 1 d P
C1X C 0.09959(17) -0.2493(3) 0.3726(4) 0.0712(19) Uiso 0.570(6) 1 d P
C2X C 0.09734(13) -0.2917(3) 0.3192(3) 0.0513(14) Uiso 0.570(6) 1 d P
C3X C 0.1088(2) -0.2400(4) 0.2526(4) 0.085(2) Uiso 0.570(6) 1 d P
C4X C 0.11844(14) -0.2361(3) 0.2133(3) 0.0544(16) Uiso 0.570(6) 1 d P
C5X C 0.1631(2) -0.2422(4) 0.1936(4) 0.074(2) Uiso 0.570(6) 1 d P
C6X C 0.1542(2) -0.2722(4) 0.1335(4) 0.090(2) Uiso 0.570(6) 1 d P
O1WA O 0.0019(2) -0.2265(5) 0.2026(5) 0.131(4) Uiso 0.429(8) 1 d P
O1WB O 0.0088(3) -0.1636(5) 0.2816(5) 0.147(4) Uiso 0.429(8) 1 d P
O1WC O 0.0952(3) -0.2493(6) 0.3124(6) 0.125(5) Uiso 0.402(11) 1 d P
O1WD O 0.1446(3) -0.2311(5) 0.1763(5) 0.119(4) Uiso 0.402(11) 1 d P

loop_
_atom_site_aniso_label
_atom_site_aniso_U_11
_atom_site_aniso_U_22
_atom_site_aniso_U_33
_atom_site_aniso_U_23
_atom_site_aniso_U_13
_atom_site_aniso_U_12
K1 0.0208(2) 0.0283(3) 0.0283(3) -0.00282(18) 0.00686(19) -0.00063(18)
O12 0.0199(7) 0.0243(7) 0.0251(7) 0.0015(6) 0.0089(6) 0.0027(6)
O15 0.0285(8) 0.0402(9) 0.0356(9) 0.0031(7) 0.0184(7) 0.0035(7)
O22 0.0201(7) 0.0231(7) 0.0267(7) -0.0005(6) 0.0079(6) 0.0008(6)
O25 0.0301(8) 0.0245(8) 0.0349(8) -0.0048(6) 0.0117(7) -0.0093(6)
O32 0.0198(7) 0.0264(8) 0.0267(8) -0.0046(6) 0.0098(6) -0.0038(6)
O35 0.0270(8) 0.0483(10) 0.0398(9) -0.0244(8) 0.0143(7) -0.0121(7)
O42 0.0209(7) 0.0274(8) 0.0261(8) -0.0022(6) 0.0074(6) -0.0046(6)
O45 0.0605(13) 0.0662(14) 0.0495(12) 0.0302(10) -0.0192(10) -0.0201(11)
O52 0.0229(7) 0.0243(7) 0.0262(8) -0.0040(6) 0.0020(6) -0.0032(6)
O55 0.0404(9) 0.0246(8) 0.0333(9) 0.0023(7) 0.0050(7) 0.0050(7)
O62 0.0207(7) 0.0256(8) 0.0269(8) -0.0045(6) 0.0043(6) 0.0018(6)
O65 0.0373(9) 0.0416(10) 0.0314(9) -0.0071(7) 0.0111(7) 0.0140(8)
C1 0.0132(9) 0.0230(10) 0.0245(10) -0.0026(8) 0.0053(8) -0.0003(8)
C2 0.0148(9) 0.0205(10) 0.0243(10) -0.0023(8) 0.0053(8) -0.0015(8)
C3 0.0134(9) 0.0231(10) 0.0237(10) -0.0028(8) 0.0045(8) 0.0002(8)
C4 0.0143(9) 0.0226(10) 0.0240(10) -0.0027(8) 0.0050(8) -0.0014(8)
C5 0.0131(9) 0.0212(10) 0.0257(11) -0.0025(8) 0.0048(8) 0.0001(8)
C6 0.0142(9) 0.0223(10) 0.0239(10) -0.0032(8) 0.0053(8) -0.0002(8)
C11 0.0213(10) 0.0190(10) 0.0221(10) -0.0049(8) 0.0068(8) -0.0043(8)
C12 0.0193(10) 0.0228(10) 0.0228(10) -0.0045(8) 0.0068(8) -0.0030(8)
C13 0.0234(11) 0.0294(11) 0.0255(11) 0.0012(9) 0.0052(9) -0.0009(9)
C14 0.0246(11) 0.0367(12) 0.0259(11) 0.0007(10) 0.0086(9) -0.0035(10)
C15 0.0230(11) 0.0307(12) 0.0285(11) -0.0037(9) 0.0117(9) -0.0039(9)
C16 0.0205(10) 0.0230(10) 0.0258(11) -0.0031(9) 0.0055(8) -0.0018(8)
C17 0.0238(11) 0.0274(11) 0.0275(11) 0.0047(9) 0.0067(9) 0.0046(9)
C18 0.0314(14) 0.0640(18) 0.0312(13) 0.0140(13) 0.0136(11) 0.0063(13)
C19 0.0361(13) 0.0385(14) 0.0505(15) 0.0023(11) 0.0257(12) 0.0060(11)
C21 0.0236(10) 0.0207(10) 0.0180(10) -0.0021(8) 0.0064(8) -0.0024(8)
C22 0.0248(11) 0.0235(11) 0.0198(10) -0.0014(8) 0.0069(8) -0.0020(9)
C23 0.0293(11) 0.0239(11) 0.0250(11) -0.0013(9) 0.0075(9) 0.0039(9)
C24 0.0355(12) 0.0215(11) 0.0235(11) -0.0028(8) 0.0082(9) -0.0028(9)
C25 0.0294(11) 0.0243(11) 0.0215(10) -0.0034(8) 0.0083(9) -0.0071(9)
C26 0.0250(11) 0.0226(11) 0.0226(10) -0.0037(8) 0.0081(8) -0.0011(9)
C27 0.0232(11) 0.0294(12) 0.0296(11) -0.0009(9) 0.0110(9) 0.0049(9)
C28 0.0449(15) 0.0229(12) 0.0382(14) -0.0014(10) 0.0108(12) -0.0040(11)
C29 0.0265(11) 0.0345(12) 0.0307(12) -0.0070(10) 0.0079(9) -0.0085(10)
C31 0.0234(10) 0.0183(10) 0.0213(10) -0.0004(8) 0.0069(8) -0.0003(8)
C32 0.0222(10) 0.0191(10) 0.0241(10) -0.0012(8) 0.0067(8) -0.0017(8)
C33 0.0242(11) 0.0267(11) 0.0301(11) -0.0030(9) 0.0125(9) -0.0008(9)
C34 0.0298(12) 0.0267(11) 0.0298(12) -0.0080(9) 0.0119(9) -0.0022(9)
C35 0.0258(11) 0.0273(11) 0.0287(11) -0.0082(9) 0.0075(9) -0.0059(9)
C36 0.0222(10) 0.0241(11) 0.0264(11) -0.0032(9) 0.0102(9) -0.0010(8)
C37 0.0223(11) 0.0319(12) 0.0311(12) -0.0025(9) 0.0134(9) -0.0007(9)
C38 0.0331(14) 0.0436(16) 0.0423(15) -0.0212(12) 0.0181(12) -0.0075(12)
C39 0.0283(13) 0.0619(18) 0.0480(15) -0.0298(13) 0.0164(11) -0.0171(12)
C41 0.0251(11) 0.0189(10) 0.0245(11) -0.0038(8) 0.0080(9) 0.0003(8)
C42 0.0273(11) 0.0196(10) 0.0252(11) -0.0031(8) 0.0092(9) -0.0008(8)
C43 0.0330(12) 0.0223(11) 0.0329(12) -0.0015(9) 0.0142(10) -0.0031(9)
C44 0.0451(14) 0.0248(12) 0.0333(12) 0.0051(10) 0.0107(11) 0.0002(10)
C45 0.0414(14) 0.0327(13) 0.0331(13) 0.0073(10) -0.0014(11) -0.0019(11)
C46 0.0294(12) 0.0242(11) 0.0329(12) 0.0005(9) 0.0053(10) -0.0028(9)
C47 0.0232(11) 0.0303(12) 0.0386(13) -0.0032(10) 0.0097(10) -0.0085(9)
C48 0.0601(19) 0.0375(15) 0.0398(15) 0.0139(12) 0.0137(13) -0.0018(14)
C49 0.081(3) 0.126(4) 0.094(3) 0.063(3) -0.052(2) -0.049(3)
C51 0.0228(10) 0.0203(10) 0.0228(10) -0.0030(8) 0.0098(8) -0.0002(8)
C52 0.0250(11) 0.0226(11) 0.0230(10) -0.0021(8) 0.0079(9) -0.0013(9)
C53 0.0345(12) 0.0263(12) 0.0252(11) -0.0048(9) 0.0056(9) -0.0092(10)
C54 0.0448(14) 0.0212(11) 0.0268(11) -0.0018(9) 0.0094(10) -0.0035(10)
C55 0.0317(12) 0.0240(11) 0.0250(11) 0.0013(9) 0.0090(9) 0.0032(9)
C56 0.0236(10) 0.0242(11) 0.0239(11) -0.0044(8) 0.0072(9) -0.0026(9)
C57 0.0281(12) 0.0327(12) 0.0331(12) -0.0081(10) 0.0004(10) -0.0073(10)
C58 0.073(2) 0.0226(13) 0.0378(15) -0.0006(11) -0.0023(15) -0.0070(13)
C59 0.0315(12) 0.0326(13) 0.0408(14) 0.0078(11) -0.0001(11) -0.0019(10)
C61 0.0240(10) 0.0196(10) 0.0247(11) -0.0020(8) 0.0101(9) -0.0028(8)
C62 0.0232(10) 0.0190(10) 0.0272(11) -0.0031(8) 0.0086(9) -0.0022(8)
C63 0.0259(11) 0.0289(12) 0.0236(11) -0.0018(9) 0.0044(9) -0.0012(9)
C64 0.0320(12) 0.0301(12) 0.0266(11) -0.0055(9) 0.0104(9) -0.0023(10)
C65 0.0254(11) 0.0265(11) 0.0311(12) -0.0046(9) 0.0123(9) 0.0023(9)
C66 0.0235(10) 0.0246(11) 0.0257(11) -0.0014(9) 0.0075(9) -0.0009(9)
C67 0.0252(11) 0.0322(12) 0.0306(12) -0.0030(10) 0.0009(9) 0.0051(9)
C68 0.0401(15) 0.0470(16) 0.0283(13) -0.0086(11) 0.0121(11) 0.0043(12)
C69 0.0606(18) 0.0632(19) 0.0380(15) -0.0015(13) 0.0118(13) 0.0371(16)
C71 0.0213(10) 0.0279(11) 0.0282(11) 0.0026(9) 0.0052(9) 0.0025(9)
C72 0.0263(11) 0.0295(12) 0.0313(12) 0.0004(9) 0.0079(9) 0.0061(9)
C73 0.0219(11) 0.0329(12) 0.0328(12) -0.0020(10) 0.0115(9) -0.0023(9)
C74 0.0276(12) 0.0328(13) 0.0420(13) -0.0010(10) 0.0171(10) -0.0063(10)
C75 0.0238(11) 0.0352(13) 0.0350(12) -0.0086(10) 0.0020(9) -0.0023(10)
C76 0.0246(11) 0.0376(13) 0.0314(12) -0.0072(10) 0.0008(9) 0.0000(10)
B1 0.0242(12) 0.0246(12) 0.0268(13) 0.0002(10) 0.0072(10) -0.0006(10)
C1A 0.0264(11) 0.0186(10) 0.0328(12) -0.0008(9) 0.0105(9) -0.0047(9)
C2A 0.0262(11) 0.0242(11) 0.0331(12) -0.0044(9) 0.0097(9) -0.0062(9)
C3A 0.0373(13) 0.0276(12) 0.0382(13) -0.0069(10) 0.0176(11) -0.0088(10)
C4A 0.0412(14) 0.0255(12) 0.0557(16) -0.0051(11) 0.0295(12) -0.0016(10)
C5A 0.0331(13) 0.0281(12) 0.0578(17) 0.0071(11) 0.0180(12) 0.0066(10)
C6A 0.0305(12) 0.0270(12) 0.0371(13) 0.0050(10) 0.0112(10) 0.0018(10)
C1B 0.0233(11) 0.0280(11) 0.0242(11) -0.0018(9) 0.0116(9) 0.0005(9)
C2B 0.0277(11) 0.0261(11) 0.0302(12) -0.0025(9) 0.0091(9) -0.0002(9)
C3B 0.0259(11) 0.0380(13) 0.0282(12) -0.0016(10) 0.0049(9) 0.0016(10)
C4B 0.0312(12) 0.0330(12) 0.0295(12) 0.0048(10) 0.0111(10) 0.0060(10)
C5B 0.0292(11) 0.0250(11) 0.0332(12) -0.0006(9) 0.0133(10) 0.0014(9)
C6B 0.0233(10) 0.0288(11) 0.0253(11) -0.0030(9) 0.0095(9) -0.0002(9)
C1C 0.0286(11) 0.0217(11) 0.0274(11) 0.0038(9) 0.0056(9) 0.0032(9)
C2C 0.0307(12) 0.0333(12) 0.0310(12) -0.0017(10) 0.0073(10) 0.0003(10)
C3C 0.0439(14) 0.0359(13) 0.0272(12) -0.0019(10) 0.0074(10) 0.0039(11)
C4C 0.0442(14) 0.0303(12) 0.0281(12) -0.0009(10) -0.0047(10) 0.0007(11)
C5C 0.0327(12) 0.0308(12) 0.0350(13) 0.0043(10) -0.0026(10) -0.0043(10)
C6C 0.0293(12) 0.0271(11) 0.0294(12) 0.0045(9) 0.0048(9) -0.0009(9)
C1D 0.0268(11) 0.0312(12) 0.0190(10) -0.0008(9) 0.0027(9) -0.0034(9)
C2D 0.0293(12) 0.0317(12) 0.0261(11) 0.0044(9) 0.0000(9) -0.0041(10)
C3D 0.0402(14) 0.0356(13) 0.0337(13) 0.0109(11) -0.0048(11) -0.0102(11)
C4D 0.0429(15) 0.0510(16) 0.0289(12) 0.0099(11) 0.0021(11) -0.0235(12)
C5D 0.0328(13) 0.0608(18) 0.0251(12) -0.0055(11) 0.0092(10) -0.0168(12)
C6D 0.0318(12) 0.0385(13) 0.0267(11) -0.0062(10) 0.0088(10) -0.0071(10)
O1S 0.0268(9) 0.0390(10) 0.0504(11) -0.0047(9) 0.0062(8) -0.0010(8)
C1S 0.0337(15) 0.0495(17) 0.0607(19) -0.0098(15) -0.0068(14) 0.0009(13)
O2S 0.0633(15) 0.0707(17) 0.146(3) -0.0209(17) 0.0543(17) -0.0246(13)
C2S 0.0459(17) 0.0585(19) 0.0469(17) 0.0073(14) 0.0114(14) -0.0103(15)
O3S 0.216(6) 0.090(3) 0.196(6) -0.049(3) -0.083(5) 0.025(3)
C3S 0.076(3) 0.124(5) 0.103(4) 0.017(4) -0.005(3) -0.007(3)

loop_
_atom_type_symbol
_atom_type_description
_atom_type_scat_dispersion_real
_atom_type_scat_dispersion_imag
_atom_type_scat_source
C C 0.0181 0.0091 'International Tables Vol C Tables 4.2.6.8 and 6.1.1.4'
H H 0.0000 0.0000 'International Tables Vol C Tables 4.2.6.8 and 6.1.1.4'
O O 0.0492 0.0322 'International Tables Vol C Tables 4.2.6.8 and 6.1.1.4'
B B 0.0090 0.0039 'International Tables Vol C Tables 4.2.6.8 and 6.1.1.4'
K K 0.3868 1.0657 'International Tables Vol C Tables 4.2.6.8 and 6.1.1.4'

loop_
_geom_angle_atom_site_label_1
_geom_angle_atom_site_label_2
_geom_angle_atom_site_label_3
_geom_angle
_geom_angle_site_symmetry_1
_geom_angle_site_symmetry_3
O1S K1 O62 95.77(5) . .
O1S K1 O22 102.99(5) . .
O62 K1 O22 114.41(4) . .
O1S K1 O42 104.79(5) . .
O62 K1 O42 115.64(4) . .
O22 K1 O42 118.72(4) . .
O1S K1 O32 105.21(5) . .
O62 K1 O32 158.99(4) . .
O22 K1 O32 62.18(4) . .
O42 K1 O32 58.25(4) . .
O1S K1 C3 158.13(5) . .
O62 K1 C3 104.69(5) . .
O22 K1 C3 61.62(5) . .
O42 K1 C3 73.36(5) . .
O32 K1 C3 54.71(4) . .
O1S K1 O12 99.00(5) . .
O62 K1 O12 59.51(4) . .
O22 K1 O12 55.74(4) . .
O42 K1 O12 156.16(4) . .
O32 K1 O12 116.78(4) . .
C3 K1 O12 85.14(5) . .
O1S K1 C4 157.24(6) . .
O62 K1 C4 98.41(5) . .
O22 K1 C4 87.21(5) . .
O42 K1 C4 52.86(5) . .
O32 K1 C4 61.38(5) . .
C3 K1 C4 25.85(5) . .
O12 K1 C4 103.52(5) . .
O1S K1 C5 152.03(5) . .
O62 K1 C5 73.88(5) . .
O22 K1 C5 104.95(5) . .
O42 K1 C5 59.83(5) . .
O32 K1 C5 86.79(5) . .
C3 K1 C5 45.79(5) . .
O12 K1 C5 97.76(5) . .
C4 K1 C5 25.99(5) . .
O1S K1 C2 153.84(6) . .
O62 K1 C2 86.16(5) . .
O22 K1 C2 53.47(5) . .
O42 K1 C2 97.72(5) . .
O32 K1 C2 75.49(5) . .
C3 K1 C2 26.00(5) . .
O12 K1 C2 59.65(5) . .
C4 K1 C2 45.58(5) . .
C5 K1 C2 53.17(5) . .
O1S K1 C6 148.46(5) . .
O62 K1 C6 53.68(5) . .
O22 K1 C6 97.83(5) . .
O42 K1 C6 85.11(5) . .
O32 K1 C6 105.40(5) . .
C3 K1 C6 53.30(5) . .
O12 K1 C6 73.63(5) . .
C4 K1 C6 45.56(5) . .
C5 K1 C6 25.72(5) . .
C2 K1 C6 45.57(5) . .
O1S K1 C1 149.31(6) . .
O62 K1 C1 60.87(5) . .
O22 K1 C1 73.12(5) . .
O42 K1 C1 103.47(5) . .
O32 K1 C1 99.68(5) . .
C3 K1 C1 45.67(5) . .
O12 K1 C1 52.99(5) . .
C4 K1 C1 53.05(5) . .
C5 K1 C1 45.49(5) . .
C2 K1 C1 25.76(5) . .
C6 K1 C1 25.86(5) . .
C12 O12 C17 116.64(15) . .
C12 O12 K1 123.08(11) . .
C17 O12 K1 116.58(11) . .
C15 O15 C19 116.46(17) . .
C22 O22 C27 119.01(16) . .
C22 O22 K1 129.77(12) . .
C27 O22 K1 107.04(11) . .
C25 O25 C29 116.89(17) . .
C32 O32 C37 116.06(15) . .
C32 O32 K1 123.77(11) . .
C37 O32 K1 115.31(11) . .
C35 O35 C39 116.47(17) . .
C42 O42 C47 118.18(16) . .
C42 O42 K1 130.21(12) . .
C47 O42 K1 105.92(12) . .
C45 O45 C49 116.0(2) . .
C52 O52 C57 116.92(16) . .
C52 O52 K1 122.88(11) . .
C57 O52 K1 117.35(12) . .
C55 O55 C59 116.18(17) . .
C62 O62 C67 118.75(16) . .
C62 O62 K1 130.63(12) . .
C67 O62 K1 105.45(12) . .
C65 O65 C69 116.23(18) . .
C2 C1 C6 119.87(18) . .
C2 C1 C11 121.05(18) . .
C6 C1 C11 119.06(17) . .
C2 C1 K1 76.56(11) . .
C6 C1 K1 76.65(11) . .
C11 C1 K1 116.31(12) . .
C1 C2 C3 119.98(18) . .
C1 C2 C21 119.89(18) . .
C3 C2 C21 120.11(17) . .
C1 C2 K1 77.68(11) . .
C3 C2 K1 76.04(11) . .
C21 C2 K1 115.55(12) . .
C4 C3 C2 120.08(18) . .
C4 C3 C31 120.79(18) . .
C2 C3 C31 119.13(18) . .
C4 C3 K1 77.93(11) . .
C2 C3 K1 77.95(11) . .
C31 C3 K1 113.82(12) . .
C3 C4 C5 119.98(18) . .
C3 C4 C41 120.83(18) . .
C5 C4 C41 119.16(18) . .
C3 C4 K1 76.21(11) . .
C5 C4 K1 77.07(11) . .
C41 C4 K1 115.87(12) . .
C6 C5 C4 119.92(18) . .
C6 C5 C51 119.77(18) . .
C4 C5 C51 120.31(18) . .
C6 C5 K1 77.32(11) . .
C4 C5 K1 76.94(11) . .
C51 C5 K1 116.60(12) . .
C5 C6 C1 120.15(18) . .
C5 C6 C61 120.42(18) . .
C1 C6 C61 119.39(18) . .
C5 C6 K1 76.96(11) . .
C1 C6 K1 77.49(11) . .
C61 C6 K1 114.19(12) . .
C16 C11 C12 118.53(19) . .
C16 C11 C1 119.45(18) . .
C12 C11 C1 121.88(18) . .
O12 C12 C13 123.62(18) . .
O12 C12 C11 116.55(17) . .
C13 C12 C11 119.80(19) . .
C12 C13 C14 121.5(2) . .
C12 C13 H13 119.2 . .
C14 C13 H13 119.2 . .
C13 C14 C15 118.5(2) . .
C13 C14 C18 120.2(2) . .
C15 C14 C18 121.3(2) . .
C16 C15 O15 123.2(2) . .
C16 C15 C14 120.07(19) . .
O15 C15 C14 116.75(19) . .
C15 C16 C11 121.6(2) . .
C15 C16 H16 119.2 . .
C11 C16 H16 119.2 . .
O12 C17 C71 110.80(17) . .
O12 C17 H17A 109.5 . .
C71 C17 H17A 109.5 . .
O12 C17 H17B 109.5 . .
C71 C17 H17B 109.5 . .
H17A C17 H17B 108.1 . .
C14 C18 H18A 113(2) . .
C14 C18 H18B 111(2) . .
H18A C18 H18B 110(3) . .
C14 C18 H18C 113(2) . .
H18A C18 H18C 108(3) . .
H18B C18 H18C 102(3) . .
O15 C19 H19A 109.5 . .
O15 C19 H19B 109.5 . .
H19A C19 H19B 109.5 . .
O15 C19 H19C 109.5 . .
H19A C19 H19C 109.5 . .
H19B C19 H19C 109.5 . .
C22 C21 C26 119.18(19) . .
C22 C21 C2 120.29(18) . .
C26 C21 C2 120.53(18) . .
O22 C22 C21 115.35(18) . .
O22 C22 C23 124.82(19) . .
C21 C22 C23 119.83(19) . .
C22 C23 C24 121.4(2) . .
C22 C23 H23 119.3 . .
C24 C23 H23 119.3 . .
C23 C24 C25 118.5(2) . .
C23 C24 C28 120.5(2) . .
C25 C24 C28 120.9(2) . .
O25 C25 C26 123.51(19) . .
O25 C25 C24 116.25(18) . .
C26 C25 C24 120.23(19) . .
C25 C26 C21 120.8(2) . .
C25 C26 H26 119.6 . .
C21 C26 H26 119.6 . .
O22 C27 C72 114.39(17) . .
O22 C27 H27A 108.7 . .
C72 C27 H27A 108.7 . .
O22 C27 H27B 108.7 . .
C72 C27 H27B 108.7 . .
H27A C27 H27B 107.6 . .
C24 C28 H28A 111.2(18) . .
C24 C28 H28B 113(2) . .
H28A C28 H28B 106(3) . .
C24 C28 H28C 111.6(18) . .
H28A C28 H28C 106(2) . .
H28B C28 H28C 108(3) . .
O25 C29 H29A 109.5 . .
O25 C29 H29B 109.5 . .
H29A C29 H29B 109.5 . .
O25 C29 H29C 109.5 . .
H29A C29 H29C 109.5 . .
H29B C29 H29C 109.5 . .
C36 C31 C32 118.75(18) . .
C36 C31 C3 119.58(18) . .
C32 C31 C3 121.59(18) . .
O32 C32 C33 123.70(18) . .
O32 C32 C31 116.78(17) . .
C33 C32 C31 119.50(19) . .
C32 C33 C34 121.66(19) . .
C32 C33 H33 119.2 . .
C34 C33 H33 119.2 . .
C35 C34 C33 118.30(19) . .
C35 C34 C38 120.4(2) . .
C33 C34 C38 121.2(2) . .
O35 C35 C36 123.83(19) . .
O35 C35 C34 115.71(18) . .
C36 C35 C34 120.5(2) . .
C35 C36 C31 121.33(19) . .
C35 C36 H36 119.3 . .
C31 C36 H36 119.3 . .
O32 C37 C73 110.74(17) . .
O32 C37 H37A 109.5 . .
C73 C37 H37A 109.5 . .
O32 C37 H37B 109.5 . .
C73 C37 H37B 109.5 . .
H37A C37 H37B 108.1 . .
C34 C38 H38A 111.3(16) . .
C34 C38 H38B 113.2(18) . .
H38A C38 H38B 101(2) . .
C34 C38 H38C 109.8(18) . .
H38A C38 H38C 112(2) . .
H38B C38 H38C 110(3) . .
O35 C39 H39A 109.5 . .
O35 C39 H39B 109.5 . .
H39A C39 H39B 109.5 . .
O35 C39 H39C 109.5 . .
H39A C39 H39C 109.5 . .
H39B C39 H39C 109.5 . .
C46 C41 C42 118.96(19) . .
C46 C41 C4 121.10(19) . .
C42 C41 C4 119.88(18) . .
O42 C42 C43 125.23(19) . .
O42 C42 C41 114.56(18) . .
C43 C42 C41 120.2(2) . .
C42 C43 C44 121.1(2) . .
C42 C43 H43 119.4 . .
C44 C43 H43 119.4 . .
C43 C44 C45 118.3(2) . .
C43 C44 C48 121.0(2) . .
C45 C44 C48 120.7(2) . .
O45 C45 C46 123.6(2) . .
O45 C45 C44 115.7(2) . .
C46 C45 C44 120.7(2) . .
C45 C46 C41 120.7(2) . .
C45 C46 H46 119.6 . .
C41 C46 H46 119.6 . .
O42 C47 C74 114.11(18) . .
O42 C47 H47A 108.7 . .
C74 C47 H47A 108.7 . .
O42 C47 H47B 108.7 . .
C74 C47 H47B 108.7 . .
H47A C47 H47B 107.6 . .
C44 C48 H48A 110.5(18) . .
C44 C48 H48B 110.3(18) . .
H48A C48 H48B 109(3) . .
C44 C48 H48C 113.6(17) . .
H48A C48 H48C 110(2) . .
H48B C48 H48C 103(2) . .
O45 C49 H49A 109.5 . .
O45 C49 H49B 109.5 . .
H49A C49 H49B 109.5 . .
O45 C49 H49C 109.5 . .
H49A C49 H49C 109.5 . .
H49B C49 H49C 109.5 . .
C56 C51 C52 118.64(19) . .
C56 C51 C5 118.83(18) . .
C52 C51 C5 122.52(18) . .
O52 C52 C53 123.75(19) . .
O52 C52 C51 116.66(18) . .
C53 C52 C51 119.6(2) . .
C54 C53 C52 121.6(2) . .
C54 C53 H53 119.2 . .
C52 C53 H53 119.2 . .
C53 C54 C55 118.5(2) . .
C53 C54 C58 120.7(2) . .
C55 C54 C58 120.9(2) . .
C56 C55 O55 123.1(2) . .
C56 C55 C54 120.2(2) . .
O55 C55 C54 116.74(19) . .
C55 C56 C51 121.5(2) . .
C55 C56 H56 119.2 . .
C51 C56 H56 119.2 . .
O52 C57 C75 110.85(18) . .
O52 C57 H57A 109.5 . .
C75 C57 H57A 109.5 . .
O52 C57 H57B 109.5 . .
C75 C57 H57B 109.5 . .
H57A C57 H57B 108.1 . .
C54 C58 H58A 112(2) . .
C54 C58 H58B 108.4(19) . .
H58A C58 H58B 117(3) . .
C54 C58 H58C 108(3) . .
H58A C58 H58C 100(3) . .
H58B C58 H58C 109(3) . .
O55 C59 H59A 109.5 . .
O55 C59 H59B 109.5 . .
H59A C59 H59B 109.5 . .
O55 C59 H59C 109.5 . .
H59A C59 H59C 109.5 . .
H59B C59 H59C 109.5 . .
C66 C61 C62 118.90(19) . .
C66 C61 C6 121.28(18) . .
C62 C61 C6 119.81(18) . .
O62 C62 C61 115.44(18) . .
O62 C62 C63 124.35(19) . .
C61 C62 C63 120.21(19) . .
C62 C63 C64 121.0(2) . .
C62 C63 H63 119.5 . .
C64 C63 H63 119.5 . .
C63 C64 C65 118.4(2) . .
C63 C64 C68 120.7(2) . .
C65 C64 C68 120.8(2) . .
O65 C65 C66 123.4(2) . .
O65 C65 C64 116.04(19) . .
C66 C65 C64 120.6(2) . .
C61 C66 C65 120.6(2) . .
C61 C66 H66 119.7 . .
C65 C66 H66 119.7 . .
O62 C67 C76 114.68(19) . .
O62 C67 H67A 108.6 . .
C76 C67 H67A 108.6 . .
O62 C67 H67B 108.6 . .
C76 C67 H67B 108.6 . .
H67A C67 H67B 107.6 . .
C64 C68 H68A 111.6(17) . .
C64 C68 H68B 113.4(17) . .
H68A C68 H68B 105(2) . .
C64 C68 H68C 114.0(18) . .
H68A C68 H68C 108(2) . .
H68B C68 H68C 104(2) . .
O65 C69 H69A 109.5 . .
O65 C69 H69B 109.5 . .
H69A C69 H69B 109.5 . .
O65 C69 H69C 109.5 . .
H69A C69 H69C 109.5 . .
H69B C69 H69C 109.5 . .
C17 C71 C72 117.14(18) . .
C17 C71 H71A 108.0 . .
C72 C71 H71A 108.0 . .
C17 C71 H71B 108.0 . .
C72 C71 H71B 108.0 . .
H71A C71 H71B 107.3 . .
C27 C72 C71 115.89(18) . .
C27 C72 H72A 108.3 . .
C71 C72 H72A 108.3 . .
C27 C72 H72B 108.3 . .
C71 C72 H72B 108.3 . .
H72A C72 H72B 107.4 . .
C37 C73 C74 116.25(19) . .
C37 C73 H73A 108.2 . .
C74 C73 H73A 108.2 . .
C37 C73 H73B 108.2 . .
C74 C73 H73B 108.2 . .
H73A C73 H73B 107.4 . .
C47 C74 C73 116.95(19) . .
C47 C74 H74A 108.1 . .
C73 C74 H74A 108.1 . .
C47 C74 H74B 108.1 . .
C73 C74 H74B 108.1 . .
H74A C74 H74B 107.3 . .
C57 C75 C76 117.2(2) . .
C57 C75 H75A 108.0 . .
C76 C75 H75A 108.0 . .
C57 C75 H75B 108.0 . .
C76 C75 H75B 108.0 . .
H75A C75 H75B 107.2 . .
C67 C76 C75 117.78(19) . .
C67 C76 H76A 107.9 . .
C75 C76 H76A 107.9 . .
C67 C76 H76B 107.9 . .
C75 C76 H76B 107.9 . .
H76A C76 H76B 107.2 . .
C1D B1 C1B 110.80(17) . .
C1D B1 C1A 109.00(17) . .
C1B B1 C1A 108.19(17) . .
C1D B1 C1C 108.50(17) . .
C1B B1 C1C 108.98(17) . .
C1A B1 C1C 111.39(17) . .
C2A C1A C6A 114.6(2) . .
C2A C1A B1 123.05(19) . .
C6A C1A B1 122.3(2) . .
C3A C2A C1A 123.1(2) . .
C3A C2A H2A 118.5 . .
C1A C2A H2A 118.5 . .
C4A C3A C2A 120.3(2) . .
C4A C3A H3A 119.9 . .
C2A C3A H3A 119.9 . .
C3A C4A C5A 118.7(2) . .
C3A C4A H4A 120.6 . .
C5A C4A H4A 120.6 . .
C4A C5A C6A 120.3(2) . .
C4A C5A H5A 119.9 . .
C6A C5A H5A 119.9 . .
C5A C6A C1A 123.0(2) . .
C5A C6A H6A 118.5 . .
C1A C6A H6A 118.5 . .
C6B C1B C2B 115.0(2) . .
C6B C1B B1 122.74(19) . .
C2B C1B B1 122.06(19) . .
C3B C2B C1B 123.1(2) . .
C3B C2B H2B 118.5 . .
C1B C2B H2B 118.5 . .
C4B C3B C2B 120.1(2) . .
C4B C3B H3B 120.0 . .
C2B C3B H3B 120.0 . .
C5B C4B C3B 118.9(2) . .
C5B C4B H4B 120.5 . .
C3B C4B H4B 120.5 . .
C4B C5B C6B 120.1(2) . .
C4B C5B H5B 119.9 . .
C6B C5B H5B 119.9 . .
C5B C6B C1B 122.8(2) . .
C5B C6B H6B 118.6 . .
C1B C6B H6B 118.6 . .
C6C C1C C2C 114.8(2) . .
C6C C1C B1 122.66(19) . .
C2C C1C B1 122.39(19) . .
C3C C2C C1C 123.0(2) . .
C3C C2C H2C 118.5 . .
C1C C2C H2C 118.5 . .
C2C C3C C4C 120.5(2) . .
C2C C3C H3C 119.7 . .
C4C C3C H3C 119.7 . .
C5C C4C C3C 118.4(2) . .
C5C C4C H4C 120.8 . .
C3C C4C H4C 120.8 . .
C4C C5C C6C 120.5(2) . .
C4C C5C H5C 119.7 . .
C6C C5C H5C 119.8 . .
C5C C6C C1C 122.8(2) . .
C5C C6C H6C 118.6 . .
C1C C6C H6C 118.6 . .
C2D C1D C6D 115.3(2) . .
C2D C1D B1 122.81(19) . .
C6D C1D B1 121.7(2) . .
C3D C2D C1D 122.6(2) . .
C3D C2D H2D 118.7 . .
C1D C2D H2D 118.7 . .
C4D C3D C2D 120.3(2) . .
C4D C3D H3D 119.8 . .
C2D C3D H3D 119.8 . .
C3D C4D C5D 119.0(2) . .
C3D C4D H4D 120.5 . .
C5D C4D H4D 120.5 . .
C4D C5D C6D 120.1(2) . .
C4D C5D H5D 120.0 . .
C6D C5D H5D 120.0 . .
C5D C6D C1D 122.7(2) . .
C5D C6D H6D 118.7 . .
C1D C6D H6D 118.7 . .
C1S O1S K1 139.47(19) . .
C1S O1S H1OS 111(2) . .
K1 O1S H1OS 107(2) . .
O1S C1S H1SA 114(3) . .
O1S C1S H1SB 120(3) . .
H1SA C1S H1SB 105(4) . .
O1S C1S H1SC 110(3) . .
H1SA C1S H1SC 109(4) . .
H1SB C1S H1SC 98(4) . .
O2S C2S H2SA 101(4) . .
O2S C2S H2SB 116(3) . .
H2SA C2S H2SB 111(5) . .
O2S C2S H2SC 109(3) . .
H2SA C2S H2SC 110(5) . .
H2SB C2S H2SC 109(4) . .
O1WC C1X C2X 39.6(6) . .
O1WC C2X C1X 58.7(8) . .
O1WC C2X C3X 50.1(8) . .
C1X C2X C3X 102.9(5) . .
C4X C3X O1WC 177.0(10) . .
C4X C3X C2X 149.5(8) . .
O1WC C3X C2X 27.7(5) . .
C3X C4X O1WD 157.3(9) . .
C3X C4X C5X 137.8(7) . .
O1WD C4X C5X 20.1(5) . .
O1WD C5X C6X 72.9(11) . .
O1WD C5X C4X 39.4(9) . .
C6X C5X C4X 98.4(6) . .
C5X C6X O1WD 34.5(5) . .
O1WB O1WB O1WA 95.2(7) 2 2
C2X O1WC C1X 81.7(10) . .
C2X O1WC C3X 102.2(11) . .
C1X O1WC C3X 148.5(10) . .
C5X O1WD C6X 72.6(11) . .
C5X O1WD C4X 120.4(13) . .
C6X O1WD C4X 131.2(9) . .

loop_
_geom_bond_atom_site_label_1
_geom_bond_atom_site_label_2
_geom_bond_distance
_geom_bond_site_symmetry_2
K1 O1S 2.8601(17) .
K1 O62 2.8821(15) .
K1 O22 2.9225(15) .
K1 O42 2.9357(15) .
K1 O32 2.9871(15) .
K1 C3 3.118(2) .
K1 O12 3.1231(15) .
K1 C4 3.140(2) .
K1 C5 3.141(2) .
K1 C2 3.1421(19) .
K1 C6 3.1456(19) .
K1 C1 3.1562(19) .
O12 C12 1.382(2) .
O12 C17 1.435(3) .
O15 C15 1.386(3) .
O15 C19 1.422(3) .
O22 C22 1.380(3) .
O22 C27 1.432(2) .
O25 C25 1.378(3) .
O25 C29 1.428(3) .
O32 C32 1.380(2) .
O32 C37 1.440(2) .
O35 C35 1.378(3) .
O35 C39 1.422(3) .
O42 C42 1.380(3) .
O42 C47 1.437(3) .
O45 C45 1.383(3) .
O45 C49 1.423(4) .
O52 C52 1.380(3) .
O52 C57 1.438(3) .
O55 C55 1.386(3) .
O55 C59 1.423(3) .
O62 C62 1.377(3) .
O62 C67 1.431(3) .
O65 C65 1.382(3) .
O65 C69 1.421(3) .
C1 C2 1.404(3) .
C1 C6 1.410(3) .
C1 C11 1.491(3) .
C2 C3 1.409(3) .
C2 C21 1.496(3) .
C3 C4 1.400(3) .
C3 C31 1.496(3) .
C4 C5 1.412(3) .
C4 C41 1.491(3) .
C5 C6 1.399(3) .
C5 C51 1.494(3) .
C6 C61 1.497(3) .
C11 C16 1.395(3) .
C11 C12 1.396(3) .
C12 C13 1.392(3) .
C13 C14 1.394(3) .
C13 H13 0.9500 .
C14 C15 1.396(3) .
C14 C18 1.510(3) .
C15 C16 1.385(3) .
C16 H16 0.9500 .
C17 C71 1.523(3) .
C17 H17A 0.9900 .
C17 H17B 0.9900 .
C18 H18A 0.97(4) .
C18 H18B 0.93(4) .
C18 H18C 1.00(4) .
C19 H19A 0.9800 .
C19 H19B 0.9800 .
C19 H19C 0.9800 .
C21 C22 1.390(3) .
C21 C26 1.396(3) .
C22 C23 1.391(3) .
C23 C24 1.392(3) .
C23 H23 0.9500 .
C24 C25 1.397(3) .
C24 C28 1.507(3) .
C25 C26 1.391(3) .
C26 H26 0.9500 .
C27 C72 1.521(3) .
C27 H27A 0.9900 .
C27 H27B 0.9900 .
C28 H28A 0.98(3) .
C28 H28B 0.94(4) .
C28 H28C 0.96(3) .
C29 H29A 0.9800 .
C29 H29B 0.9800 .
C29 H29C 0.9800 .
C31 C36 1.391(3) .
C31 C32 1.402(3) .
C32 C33 1.393(3) .
C33 C34 1.394(3) .
C33 H33 0.9500 .
C34 C35 1.393(3) .
C34 C38 1.505(3) .
C35 C36 1.386(3) .
C36 H36 0.9500 .
C37 C73 1.513(3) .
C37 H37A 0.9900 .
C37 H37B 0.9900 .
C38 H38A 0.97(3) .
C38 H38B 0.99(3) .
C38 H38C 0.96(3) .
C39 H39A 0.9800 .
C39 H39B 0.9800 .
C39 H39C 0.9800 .
C41 C46 1.389(3) .
C41 C42 1.392(3) .
C42 C43 1.389(3) .
C43 C44 1.393(3) .
C43 H43 0.9500 .
C44 C45 1.396(4) .
C44 C48 1.513(3) .
C45 C46 1.387(3) .
C46 H46 0.9500 .
C47 C74 1.514(3) .
C47 H47A 0.9900 .
C47 H47B 0.9900 .
C48 H48A 1.03(3) .
C48 H48B 1.02(3) .
C48 H48C 1.02(3) .
C49 H49A 0.9800 .
C49 H49B 0.9800 .
C49 H49C 0.9800 .
C51 C56 1.391(3) .
C51 C52 1.397(3) .
C52 C53 1.396(3) .
C53 C54 1.390(3) .
C53 H53 0.9500 .
C54 C55 1.393(3) .
C54 C58 1.508(3) .
C55 C56 1.385(3) .
C56 H56 0.9500 .
C57 C75 1.515(3) .
C57 H57A 0.9900 .
C57 H57B 0.9900 .
C58 H58A 0.93(3) .
C58 H58B 1.02(3) .
C58 H58C 0.93(4) .
C59 H59A 0.9800 .
C59 H59B 0.9800 .
C59 H59C 0.9800 .
C61 C66 1.392(3) .
C61 C62 1.392(3) .
C62 C63 1.393(3) .
C63 C64 1.394(3) .
C63 H63 0.9500 .
C64 C65 1.395(3) .
C64 C68 1.507(3) .
C65 C66 1.393(3) .
C66 H66 0.9500 .
C67 C76 1.523(3) .
C67 H67A 0.9900 .
C67 H67B 0.9900 .
C68 H68A 0.95(3) .
C68 H68B 0.98(3) .
C68 H68C 1.02(3) .
C69 H69A 0.9800 .
C69 H69B 0.9800 .
C69 H69C 0.9800 .
C71 C72 1.534(3) .
C71 H71A 0.9900 .
C71 H71B 0.9900 .
C72 H72A 0.9900 .
C72 H72B 0.9900 .
C73 C74 1.538(3) .
C73 H73A 0.9900 .
C73 H73B 0.9900 .
C74 H74A 0.9900 .
C74 H74B 0.9900 .
C75 C76 1.533(3) .
C75 H75A 0.9900 .
C75 H75B 0.9900 .
C76 H76A 0.9900 .
C76 H76B 0.9900 .
B1 C1D 1.650(3) .
B1 C1B 1.650(3) .
B1 C1A 1.654(3) .
B1 C1C 1.658(3) .
C1A C2A 1.403(3) .
C1A C6A 1.404(3) .
C2A C3A 1.394(3) .
C2A H2A 0.9500 .
C3A C4A 1.381(4) .
C3A H3A 0.9500 .
C4A C5A 1.384(4) .
C4A H4A 0.9500 .
C5A C6A 1.392(3) .
C5A H5A 0.9500 .
C6A H6A 0.9500 .
C1B C6B 1.403(3) .
C1B C2B 1.403(3) .
C2B C3B 1.389(3) .
C2B H2B 0.9500 .
C3B C4B 1.386(3) .
C3B H3B 0.9500 .
C4B C5B 1.386(3) .
C4B H4B 0.9500 .
C5B C6B 1.393(3) .
C5B H5B 0.9500 .
C6B H6B 0.9500 .
C1C C6C 1.402(3) .
C1C C2C 1.402(3) .
C2C C3C 1.385(3) .
C2C H2C 0.9500 .
C3C C4C 1.387(4) .
C3C H3C 0.9500 .
C4C C5C 1.380(4) .
C4C H4C 0.9500 .
C5C C6C 1.392(3) .
C5C H5C 0.9500 .
C6C H6C 0.9500 .
C1D C2D 1.403(3) .
C1D C6D 1.405(3) .
C2D C3D 1.394(3) .
C2D H2D 0.9500 .
C3D C4D 1.383(4) .
C3D H3D 0.9500 .
C4D C5D 1.387(4) .
C4D H4D 0.9500 .
C5D C6D 1.394(3) .
C5D H5D 0.9500 .
C6D H6D 0.9500 .
O1S C1S 1.429(4) .
O1S H1OS 0.83(4) .
C1S H1SA 0.93(5) .
C1S H1SB 0.98(5) .
C1S H1SC 1.03(5) .
O2S C2S 1.401(4) .
C2S H2SA 0.93(7) .
C2S H2SB 0.91(6) .
C2S H2SC 1.00(5) .
O3S C3S 1.346(8) .
O4S C4S 1.437(11) .
C1X O1WC 1.201(12) .
C1X C2X 1.392(9) .
C2X O1WC 0.897(11) .
C2X C3X 1.888(10) .
C3X C4X 0.984(9) .
C3X O1WC 1.482(13) .
C4X O1WD 1.478(12) .
C4X C5X 2.007(10) .
C5X O1WD 0.801(11) .
C5X C6X 1.350(11) .
C6X O1WD 1.351(12) .
O1WA O1WB 1.448(14) 2
O1WB O1WB 1.325(19) 2
O1WB O1WA 1.448(14) 2
